data_1569510
loop_
_publ_author_name
'Moore, Shawn M.'
'Sun, Chen'
'Steele, Jennifer L.'
'Laaker, Ellen M.'
'Rheingold, Arnold L.'
'Doerrer, Linda H.'

_publ_section_title
;
 HAA by the first {Mn(iii)OH} complex with all O-donor ligands.
;
_journal_issue 30
_journal_name_full 'Chemical science'
_journal_page_first 8187
_journal_page_last 8195
_journal_paper_doi 10.1039/d3sc01971c
_journal_volume 14
_journal_year 2023
_chemical_formula_sum 'C12 H15 F12 Mn0.5 N2 O2'
_chemical_formula_weight 474.73
_chemical_name_common JLSI173
_space_group_crystal_system monoclinic
_space_group_IT_number 15
_space_group_name_Hall '-C 2yc'
_space_group_name_H-M_alt 'C 1 2/c 1'
_atom_sites_solution_hydrogens geom
_audit_creation_method SHELXL-2013
_audit_update_record
;
2023-03-05 deposited with the CCDC.	2023-07-05 downloaded from the CCDC.
;
_cell_angle_alpha 90
_cell_angle_beta 105.829(5)
_cell_angle_gamma 90
_cell_formula_units_Z 8
_cell_length_a 21.074(3)
_cell_length_b 8.3424(8)
_cell_length_c 20.453(2)
_cell_measurement_reflns_used 6599
_cell_measurement_temperature 100(2)
_cell_measurement_theta_max 28.28
_cell_measurement_theta_min 2.46
_cell_volume 3459.4(7)
_computing_cell_refinement 'Bruker SAINT'
_computing_data_collection 'Bruker APEX2'
_computing_data_reduction 'Bruker SAINT'
_computing_molecular_graphics 'Bruker SHELXTL'
_computing_publication_material 'Bruker SHELXTL'
_computing_structure_refinement 'SHELXL-2013 (Sheldrick, 2013)'
_computing_structure_solution 'SHELXS-97 (Sheldrick 2008)'
_diffrn_ambient_temperature 100(2)
_diffrn_measured_fraction_theta_full 0.999
_diffrn_measured_fraction_theta_max 0.997
_diffrn_measurement_device_type 'Bruker APEX-II CCD'
_diffrn_measurement_method '\f and \w scans'
_diffrn_radiation_type MoK\a
_diffrn_radiation_wavelength 0.71073
_diffrn_reflns_av_R_equivalents 0.0515
_diffrn_reflns_av_unetI/netI 0.0361
_diffrn_reflns_Laue_measured_fraction_full 0.999
_diffrn_reflns_Laue_measured_fraction_max 0.997
_diffrn_reflns_limit_h_max 28
_diffrn_reflns_limit_h_min -28
_diffrn_reflns_limit_k_max 11
_diffrn_reflns_limit_k_min -11
_diffrn_reflns_limit_l_max 27
_diffrn_reflns_limit_l_min -27
_diffrn_reflns_number 25071
_diffrn_reflns_point_group_measured_fraction_full 0.999
_diffrn_reflns_point_group_measured_fraction_max 0.997
_diffrn_reflns_theta_full 25.000
_diffrn_reflns_theta_max 28.403
_diffrn_reflns_theta_min 2.460
_exptl_absorpt_coefficient_mu 0.550
_exptl_absorpt_correction_T_max 0.957
_exptl_absorpt_correction_T_min 0.878
_exptl_absorpt_correction_type multi-scan
_exptl_absorpt_process_details SADABS
_exptl_crystal_colour colourless
_exptl_crystal_density_diffrn 1.823
_exptl_crystal_description rod
_exptl_crystal_F_000 1900
_exptl_crystal_size_max 0.300
_exptl_crystal_size_mid 0.190
_exptl_crystal_size_min 0.080
_refine_diff_density_max 0.426
_refine_diff_density_min -0.278
_refine_diff_density_rms 0.056
_refine_ls_extinction_method none
_refine_ls_goodness_of_fit_ref 1.010
_refine_ls_hydrogen_treatment constr
_refine_ls_matrix_type full
_refine_ls_number_parameters 263
_refine_ls_number_reflns 4328
_refine_ls_number_restraints 0
_refine_ls_restrained_S_all 1.010
_refine_ls_R_factor_all 0.0460
_refine_ls_R_factor_gt 0.0292
_refine_ls_shift/su_max 0.001
_refine_ls_shift/su_mean 0.000
_refine_ls_structure_factor_coef Fsqd
_refine_ls_weighting_details 'w=1/[\s^2^(Fo^2^)+(0.0270P)^2^+2.9000P] where P=(Fo^2^+2Fc^2^)/3'
_refine_ls_weighting_scheme calc
_refine_ls_wR_factor_gt 0.0639
_refine_ls_wR_factor_ref 0.0723
_reflns_Friedel_coverage 0.000
_reflns_number_gt 3406
_reflns_number_total 4328
_reflns_threshold_expression 'I > 2\s(I)'
_cod_data_source_file d3sc01971c2.cif
_cod_data_source_block lhd411_Compound_5
_cod_depositor_comments 'Adding full bibliography for 1569508--1569512.cif.'
_cod_original_cell_volume 3459.5(7)
_cod_original_sg_symbol_H-M 'C 2/c'
_cod_original_formula_sum 'C12 H15 F12 Mn0.50 N2 O2'
_cod_database_code 1569510
_shelx_space_group_comment
; 
The symmetry employed for this shelxl refinement is uniquely defined 
by the following loop, which should always be used as a source of 
symmetry information in preference to the above space-group names. 
They are only intended as comments. 
;
_shelx_estimated_absorpt_t_min 0.852
_shelx_estimated_absorpt_t_max 0.957
_shelxl_version_number 2013-3

loop_
_space_group_symop_operation_xyz
'x, y, z'
'-x, y, -z+1/2'
'x+1/2, y+1/2, z'
'-x+1/2, y+1/2, -z+1/2'
'-x, -y, -z'
'x, -y, z-1/2'
'-x+1/2, -y+1/2, -z'
'x+1/2, -y+1/2, z-1/2'

loop_
_atom_site_label
_atom_site_type_symbol
_atom_site_fract_x
_atom_site_fract_y
_atom_site_fract_z
_atom_site_U_iso_or_equiv
_atom_site_adp_type
_atom_site_occupancy
_atom_site_site_symmetry_order
_atom_site_calc_flag
_atom_site_refinement_flags_posn
_atom_site_refinement_flags_adp
_atom_site_refinement_flags_occupancy
_atom_site_disorder_assembly
_atom_site_disorder_group
Mn1 Mn 0.5000 0.78717(4) 0.7500 0.01251(8) Uani 1 2 d S T P . .
F1 F 0.35066(5) 0.83741(12) 0.53150(5) 0.0241(2) Uani 1 1 d . . . . .
F2 F 0.44614(5) 0.89778(11) 0.59889(5) 0.0229(2) Uani 1 1 d . . . . .
F3 F 0.42974(5) 0.66756(12) 0.55158(5) 0.0251(2) Uani 1 1 d . . . . .
F4 F 0.34761(5) 0.47571(11) 0.57658(5) 0.0277(2) Uani 1 1 d . . . . .
F5 F 0.31808(5) 0.49296(11) 0.66796(5) 0.0252(2) Uani 1 1 d . . . . .
F6 F 0.27031(5) 0.63795(11) 0.58161(5) 0.0238(2) Uani 1 1 d . . . . .
F7 F 0.35769(5) 0.67050(11) 0.77677(5) 0.0236(2) Uani 1 1 d . . . . .
F8 F 0.26314(5) 0.74338(12) 0.71061(5) 0.0253(2) Uani 1 1 d . . . . .
F9 F 0.32014(5) 0.90371(12) 0.78620(5) 0.0261(2) Uani 1 1 d . . . . .
F10 F 0.26288(5) 0.93822(11) 0.60085(5) 0.0220(2) Uani 1 1 d . . . . .
F11 F 0.29437(5) 1.09347(11) 0.68704(5) 0.0235(2) Uani 1 1 d . . . . .
F12 F 0.34942(5) 1.08463(11) 0.61364(5) 0.0224(2) Uani 1 1 d . . . . .
O1 O 0.43718(5) 0.63832(12) 0.68352(5) 0.0155(2) Uani 1 1 d . . . . .
O2 O 0.41809(5) 0.93016(12) 0.72703(5) 0.0143(2) Uani 1 1 d . . . . .
N1 N 0.44701(6) 0.28561(15) 0.85659(6) 0.0152(3) Uani 1 1 d . . . . .
N2 N 0.56485(8) 0.7811(2) 0.53021(8) 0.0333(4) Uani 1 1 d . . . . .
C1 C 0.40151(8) 0.77991(19) 0.58098(8) 0.0173(3) Uani 1 1 d . . . . .
C2 C 0.38269(7) 0.71179(17) 0.64417(7) 0.0134(3) Uani 1 1 d . . . . .
C3 C 0.32889(8) 0.58100(18) 0.61746(8) 0.0176(3) Uani 1 1 d . . . . .
C4 C 0.31674(8) 0.99258(18) 0.64694(8) 0.0156(3) Uani 1 1 d . . . . .
C5 C 0.36205(7) 0.85973(17) 0.68941(7) 0.0131(3) Uani 1 1 d . . . . .
C6 C 0.32496(8) 0.79293(19) 0.74021(8) 0.0179(3) Uani 1 1 d . . . . .
C7 C 0.40294(8) 0.30868(19) 0.78649(8) 0.0204(3) Uani 1 1 d . . . . .
H7A H 0.3576 0.3261 0.7887 0.031 Uiso 1 1 calc R U . . .
H7B H 0.4045 0.2130 0.7592 0.031 Uiso 1 1 calc R U . . .
H7C H 0.4178 0.4020 0.7655 0.031 Uiso 1 1 calc R U . . .
C8 C 0.44389(9) 0.43003(19) 0.89895(8) 0.0228(4) Uani 1 1 d . . . . .
H8A H 0.3984 0.4461 0.9010 0.034 Uiso 1 1 calc R U . . .
H8B H 0.4585 0.5245 0.8786 0.034 Uiso 1 1 calc R U . . .
H8C H 0.4727 0.4140 0.9450 0.034 Uiso 1 1 calc R U . . .
C9 C 0.42580(9) 0.14080(19) 0.88819(9) 0.0232(4) Uani 1 1 d . . . . .
H9A H 0.4559 0.1239 0.9335 0.035 Uiso 1 1 calc R U . . .
H9B H 0.4268 0.0468 0.8598 0.035 Uiso 1 1 calc R U . . .
H9C H 0.3809 0.1568 0.8920 0.035 Uiso 1 1 calc R U . . .
C10 C 0.51637(8) 0.26354(19) 0.85257(8) 0.0195(3) Uani 1 1 d . . . . .
H10A H 0.5308 0.3603 0.8335 0.029 Uiso 1 1 calc R U . . .
H10B H 0.5183 0.1715 0.8234 0.029 Uiso 1 1 calc R U . . .
H10C H 0.5454 0.2443 0.8982 0.029 Uiso 1 1 calc R U . . .
C11 C 0.69157(8) 0.7977(2) 0.55390(9) 0.0246(4) Uani 1 1 d . . . . .
H11A H 0.7029 0.8871 0.5281 0.037 Uiso 1 1 calc R U . . .
H11B H 0.7081 0.6973 0.5398 0.037 Uiso 1 1 calc R U . . .
H11C H 0.7118 0.8149 0.6025 0.037 Uiso 1 1 calc R U . . .
C12 C 0.62041(9) 0.78858(19) 0.54101(8) 0.0204(3) Uani 1 1 d . . . . .

loop_
_atom_site_aniso_label
_atom_site_aniso_U_11
_atom_site_aniso_U_22
_atom_site_aniso_U_33
_atom_site_aniso_U_23
_atom_site_aniso_U_13
_atom_site_aniso_U_12
Mn1 0.01009(16) 0.01085(15) 0.01449(15) 0.000 -0.00021(12) 0.000
F1 0.0269(6) 0.0288(5) 0.0143(4) 0.0041(4) 0.0019(4) 0.0043(4)
F2 0.0230(5) 0.0231(5) 0.0252(5) -0.0016(4) 0.0113(4) -0.0068(4)
F3 0.0262(6) 0.0294(5) 0.0220(5) -0.0079(4) 0.0101(4) 0.0031(4)
F4 0.0269(6) 0.0195(5) 0.0324(5) -0.0136(4) 0.0011(4) -0.0019(4)
F5 0.0259(6) 0.0183(5) 0.0262(5) 0.0047(4) -0.0017(4) -0.0083(4)
F6 0.0155(5) 0.0188(5) 0.0288(5) 0.0006(4) -0.0081(4) -0.0009(4)
F7 0.0273(6) 0.0237(5) 0.0195(5) 0.0085(4) 0.0061(4) 0.0033(4)
F8 0.0148(5) 0.0329(5) 0.0294(5) 0.0033(4) 0.0080(4) -0.0042(4)
F9 0.0286(6) 0.0314(5) 0.0212(5) -0.0035(4) 0.0116(4) 0.0050(4)
F10 0.0154(5) 0.0197(5) 0.0242(5) -0.0007(4) -0.0063(4) 0.0015(4)
F11 0.0221(5) 0.0209(5) 0.0253(5) -0.0049(4) 0.0029(4) 0.0098(4)
F12 0.0231(5) 0.0164(4) 0.0268(5) 0.0072(4) 0.0050(4) 0.0014(4)
O1 0.0117(5) 0.0125(5) 0.0189(5) -0.0015(4) -0.0017(4) 0.0033(4)
O2 0.0116(5) 0.0123(5) 0.0163(5) -0.0026(4) -0.0006(4) 0.0003(4)
N1 0.0182(7) 0.0120(6) 0.0158(6) 0.0001(5) 0.0056(5) -0.0002(5)
N2 0.0256(9) 0.0427(9) 0.0313(8) -0.0014(7) 0.0071(7) -0.0044(7)
C1 0.0166(8) 0.0184(7) 0.0166(7) -0.0040(6) 0.0039(6) 0.0014(6)
C2 0.0125(7) 0.0120(6) 0.0142(7) -0.0019(5) 0.0009(6) 0.0004(6)
C3 0.0159(8) 0.0142(7) 0.0186(7) -0.0004(6) -0.0020(6) 0.0007(6)
C4 0.0136(7) 0.0143(7) 0.0177(7) -0.0009(6) 0.0023(6) 0.0011(6)
C5 0.0112(7) 0.0123(7) 0.0142(7) 0.0005(5) 0.0009(6) 0.0003(5)
C6 0.0157(8) 0.0200(8) 0.0182(7) 0.0006(6) 0.0048(6) 0.0013(6)
C7 0.0206(8) 0.0213(8) 0.0169(7) -0.0008(6) 0.0008(6) 0.0017(6)
C8 0.0321(10) 0.0175(8) 0.0200(8) -0.0041(6) 0.0091(7) 0.0015(7)
C9 0.0271(10) 0.0180(8) 0.0269(9) 0.0041(7) 0.0116(7) -0.0028(7)
C10 0.0177(8) 0.0207(8) 0.0213(8) 0.0014(6) 0.0071(6) 0.0010(6)
C11 0.0208(9) 0.0264(9) 0.0236(8) 0.0001(7) 0.0011(7) 0.0007(7)
C12 0.0264(9) 0.0173(7) 0.0162(7) 0.0004(6) 0.0039(7) -0.0008(7)

loop_
_atom_type_symbol
_atom_type_description
_atom_type_scat_dispersion_real
_atom_type_scat_dispersion_imag
_atom_type_scat_source
C C 0.0033 0.0016 'International Tables Vol C Tables 4.2.6.8 and 6.1.1.4'
H H 0.0000 0.0000 'International Tables Vol C Tables 4.2.6.8 and 6.1.1.4'
N N 0.0061 0.0033 'International Tables Vol C Tables 4.2.6.8 and 6.1.1.4'
O O 0.0106 0.0060 'International Tables Vol C Tables 4.2.6.8 and 6.1.1.4'
F F 0.0171 0.0103 'International Tables Vol C Tables 4.2.6.8 and 6.1.1.4'
Mn Mn 0.3368 0.7283 'International Tables Vol C Tables 4.2.6.8 and 6.1.1.4'

loop_
_geom_angle_atom_site_label_1
_geom_angle_atom_site_label_2
_geom_angle_atom_site_label_3
_geom_angle
_geom_angle_site_symmetry_1
_geom_angle_site_symmetry_3
_geom_angle_publ_flag
O1 Mn1 O1 105.01(6) . 2_656 ?
O1 Mn1 O2 149.54(4) . 2_656 ?
O1 Mn1 O2 81.27(4) 2_656 2_656 ?
O1 Mn1 O2 81.27(4) . . ?
O1 Mn1 O2 149.54(4) 2_656 . ?
O2 Mn1 O2 108.62(6) 2_656 . ?
C2 O1 Mn1 114.27(8) . . ?
C5 O2 Mn1 115.34(9) . . ?
C7 N1 C9 109.77(12) . . ?
C7 N1 C8 109.77(12) . . ?
C9 N1 C8 109.57(12) . . ?
C7 N1 C10 108.90(12) . . ?
C9 N1 C10 109.62(12) . . ?
C8 N1 C10 109.19(12) . . ?
F3 C1 F2 105.78(13) . . ?
F3 C1 F1 105.80(12) . . ?
F2 C1 F1 107.43(12) . . ?
F3 C1 C2 111.23(12) . . ?
F2 C1 C2 111.04(12) . . ?
F1 C1 C2 115.01(13) . . ?
O1 C2 C1 106.91(12) . . ?
O1 C2 C3 107.97(12) . . ?
C1 C2 C3 106.83(12) . . ?
O1 C2 C5 108.17(11) . . ?
C1 C2 C5 110.71(11) . . ?
C3 C2 C5 115.88(12) . . ?
F5 C3 F6 106.98(13) . . ?
F5 C3 F4 105.21(12) . . ?
F6 C3 F4 105.92(12) . . ?
F5 C3 C2 111.98(12) . . ?
F6 C3 C2 114.63(12) . . ?
F4 C3 C2 111.48(13) . . ?
F12 C4 F10 106.94(12) . . ?
F12 C4 F11 105.43(12) . . ?
F10 C4 F11 105.64(12) . . ?
F12 C4 C5 111.67(12) . . ?
F10 C4 C5 115.00(12) . . ?
F11 C4 C5 111.52(12) . . ?
O2 C5 C4 108.29(12) . . ?
O2 C5 C6 107.07(12) . . ?
C4 C5 C6 106.37(12) . . ?
O2 C5 C2 108.46(12) . . ?
C4 C5 C2 115.35(11) . . ?
C6 C5 C2 110.97(11) . . ?
F7 C6 F9 105.05(12) . . ?
F7 C6 F8 107.77(13) . . ?
F9 C6 F8 106.15(13) . . ?
F7 C6 C5 111.58(13) . . ?
F9 C6 C5 111.56(12) . . ?
F8 C6 C5 114.17(12) . . ?
N2 C12 C11 179.24(18) . . ?

loop_
_geom_bond_atom_site_label_1
_geom_bond_atom_site_label_2
_geom_bond_distance
_geom_bond_site_symmetry_2
_geom_bond_publ_flag
Mn1 O1 2.0400(10) . ?
Mn1 O1 2.0400(10) 2_656 ?
Mn1 O2 2.0447(11) 2_656 ?
Mn1 O2 2.0448(11) . ?
F1 C1 1.3458(18) . ?
F2 C1 1.3408(18) . ?
F3 C1 1.3376(17) . ?
F4 C3 1.3440(18) . ?
F5 C3 1.3365(18) . ?
F6 C3 1.3393(17) . ?
F7 C6 1.3404(18) . ?
F8 C6 1.3435(18) . ?
F9 C6 1.3420(18) . ?
F10 C4 1.3412(17) . ?
F11 C4 1.3469(17) . ?
F12 C4 1.3357(18) . ?
O1 C2 1.3557(17) . ?
O2 C5 1.3551(17) . ?
N1 C7 1.4931(19) . ?
N1 C9 1.4948(19) . ?
N1 C8 1.4958(19) . ?
N1 C10 1.497(2) . ?
N2 C12 1.133(2) . ?
C1 C2 1.559(2) . ?
C2 C3 1.561(2) . ?
C2 C5 1.670(2) . ?
C4 C5 1.563(2) . ?
C5 C6 1.563(2) . ?
C11 C12 1.452(2) . ?
